data_1525098
loop_
_publ_author_name
'Poeppelmeier, K.R.'
'Jacobson, A.J.'
'Longo, J.M.'

_publ_section_title
;
 The structure of Ba3 W2 O9: an example of face-shared octahedra with
 tungsten(VI)
;
_journal_name_full 'Materials Research Bulletin'
_journal_page_first 339
_journal_page_last 345
_journal_volume 15
_journal_year 1980
_chemical_formula_sum 'Ba3 O9 W2'
_chemical_name_systematic 'Ba3 W2 O9'
_space_group_IT_number 167
_symmetry_space_group_name_Hall '-R 3 2"c'
_symmetry_space_group_name_H-M 'R -3 c :H'
_cell_angle_alpha 90
_cell_angle_beta 90
_cell_angle_gamma 120
_cell_formula_units_Z 6
_cell_length_a 10.136
_cell_length_b 10.136
_cell_length_c 13.968
_cell_volume 1242.791
_citation_journal_id_ASTM MRBUAC
_cod_data_source_file Poeppelmeier_MRBUAC_1980_430.cif
_cod_data_source_block Ba3O9W2
_cod_database_code 1525098

loop_
_symmetry_equiv_pos_as_xyz
x,y,z
-y,x-y,z
-x+y,-x,z
y,x,-z+1/2
-x,-x+y,-z+1/2
x-y,-y,-z+1/2
-x,-y,-z
y,-x+y,-z
x-y,x,-z
-y,-x,z-1/2
x,x-y,z-1/2
-x+y,y,z-1/2
x+2/3,y+1/3,z+1/3
-y+2/3,x-y+1/3,z+1/3
-x+y+2/3,-x+1/3,z+1/3
y+2/3,x+1/3,-z+5/6
-x+2/3,-x+y+1/3,-z+5/6
x-y+2/3,-y+1/3,-z+5/6
-x+2/3,-y+1/3,-z+1/3
y+2/3,-x+y+1/3,-z+1/3
x-y+2/3,x+1/3,-z+1/3
-y+2/3,-x+1/3,z-1/6
x+2/3,x-y+1/3,z-1/6
-x+y+2/3,y+1/3,z-1/6
x+1/3,y+2/3,z+2/3
-y+1/3,x-y+2/3,z+2/3
-x+y+1/3,-x+2/3,z+2/3
y+1/3,x+2/3,-z+7/6
-x+1/3,-x+y+2/3,-z+7/6
x-y+1/3,-y+2/3,-z+7/6
-x+1/3,-y+2/3,-z+2/3
y+1/3,-x+y+2/3,-z+2/3
x-y+1/3,x+2/3,-z+2/3
-y+1/3,-x+2/3,z+1/6
x+1/3,x-y+2/3,z+1/6
-x+y+1/3,y+2/3,z+1/6

loop_
_atom_site_label
_atom_site_type_symbol
_atom_site_fract_x
_atom_site_fract_y
_atom_site_fract_z
_atom_site_occupancy
_atom_site_U_iso_or_equiv
W1 W+6 0 0 0.1449 1 0.0
O2 O-2 0.1527 0 0.25 1 0.0
O1 O-2 0.1682 0.5127 0.2605 1 0.0
Ba1 Ba+2 0.6713 0 0.25 1 0.0
